data_4119598
loop_
_publ_author_name
'Hai-Feng Su'
'Lan Xue'
'Yun-Hua Li'
'Shui-Chao Lin'
'Yi-Mei Wen'
'Rong-Bin Huang'
'Su-Yuan Xie'
'Lan-Sun Zheng'

_publ_contact_author
;
      Xie, SuYuan 
      Department of Chemistry
      Xiamen University
      Xiamen, 361005
      P. R. China
;
_publ_contact_author_email syxie@xmu.edu.cn
_publ_contact_author_fax 86-592-2183047
_publ_contact_author_phone 86-592-2183047
_publ_section_title
;
 Probing Hydrogen Bond Energies by Mass Spectrometry
;
_journal_name_full 'Journal of the American Chemical Society'
_journal_page_first 6122
_journal_page_last 6129
_journal_paper_doi 10.1021/ja312133k
_journal_volume 135
_journal_year 2013
_chemical_formula_sum 'C22 H26 N4 O4 S2'
_chemical_formula_weight 474.59
_chemical_name_systematic
; 
 ? 
;
_space_group_IT_number 14
_symmetry_cell_setting monoclinic
_symmetry_space_group_name_Hall '-P 2yn'
_symmetry_space_group_name_H-M 'P 1 21/n 1'
_atom_sites_solution_hydrogens geom
_atom_sites_solution_primary direct
_atom_sites_solution_secondary difmap
_audit_creation_method SHELXL-97
_cell_angle_alpha 90.00
_cell_angle_beta 95.068(4)
_cell_angle_gamma 90.00
_cell_formula_units_Z 4
_cell_length_a 15.218(2)
_cell_length_b 7.235(4)
_cell_length_c 21.282(3)
_cell_measurement_temperature 273(2)
_cell_volume 2334.0(14)
_computing_structure_refinement 'SHELXL-97 (Sheldrick, 1997)'
_computing_structure_solution 'SHELXS-97 (Sheldrick, 1990)'
_diffrn_ambient_temperature 273(2)
_diffrn_measured_fraction_theta_full 0.998
_diffrn_measured_fraction_theta_max 0.998
_diffrn_radiation_monochromator graphite
_diffrn_radiation_source 'fine-focus sealed tube'
_diffrn_radiation_type MoK\a
_diffrn_radiation_wavelength 0.71073
_diffrn_reflns_av_R_equivalents 0.0475
_diffrn_reflns_av_sigmaI/netI 0.0395
_diffrn_reflns_limit_h_max 19
_diffrn_reflns_limit_h_min -19
_diffrn_reflns_limit_k_max 9
_diffrn_reflns_limit_k_min -9
_diffrn_reflns_limit_l_max 27
_diffrn_reflns_limit_l_min -27
_diffrn_reflns_number 22075
_diffrn_reflns_theta_full 27.48
_diffrn_reflns_theta_max 27.48
_diffrn_reflns_theta_min 3.07
_exptl_absorpt_coefficient_mu 0.766
_exptl_crystal_density_diffrn 1.603
_exptl_crystal_F_000 1140
_refine_diff_density_max 0.290
_refine_diff_density_min -0.453
_refine_diff_density_rms 0.076
_refine_ls_extinction_method none
_refine_ls_goodness_of_fit_ref 1.126
_refine_ls_hydrogen_treatment mixed
_refine_ls_matrix_type full
_refine_ls_number_parameters 293
_refine_ls_number_reflns 5351
_refine_ls_number_restraints 0
_refine_ls_restrained_S_all 1.126
_refine_ls_R_factor_all 0.0643
_refine_ls_R_factor_gt 0.0407
_refine_ls_shift/su_max 0.024
_refine_ls_shift/su_mean 0.003
_refine_ls_structure_factor_coef Fsqd
_refine_ls_weighting_details 'calc w=1/[\s^2^(Fo^2^)+(0.1000P)^2^+0.0000P] where P=(Fo^2^+2Fc^2^)/3'
_refine_ls_weighting_scheme calc
_refine_ls_wR_factor_gt 0.1217
_refine_ls_wR_factor_ref 0.1607
_reflns_number_gt 3983
_reflns_number_total 5351
_reflns_threshold_expression >2sigma(I)
_cod_data_source_file ja312133k_1.cif
_cod_data_source_block p
_cod_original_cell_volume 2334.0(15)
_cod_database_code 4119598

loop_
_symmetry_equiv_pos_as_xyz
'x, y, z'
'-x+1/2, y+1/2, -z+1/2'
'-x, -y, -z'
'x-1/2, -y-1/2, z-1/2'

loop_
_atom_site_label
_atom_site_type_symbol
_atom_site_fract_x
_atom_site_fract_y
_atom_site_fract_z
_atom_site_U_iso_or_equiv
_atom_site_adp_type
_atom_site_occupancy
_atom_site_symmetry_multiplicity
_atom_site_calc_flag
_atom_site_refinement_flags
S1 S 0.79712(3) -0.47788(7) 0.36091(2) 0.03357(17) Uani 1 1 d .
S2 S 0.24036(3) 1.59273(8) 0.14153(2) 0.03680(17) Uani 1 1 d .
N1 N 0.37418(9) 1.3660(2) 0.14513(7) 0.0297(4) Uani 1 1 d .
N4 N 0.76119(9) -0.1544(3) 0.30180(7) 0.0337(4) Uani 1 1 d .
H4A H 0.7345 -0.0500 0.2966 0.040 Uiso 1 1 calc R
H4B H 0.7988 -0.1881 0.2762 0.040 Uiso 1 1 calc R
C7 C 0.74422(11) -0.2642(3) 0.34983(8) 0.0284(4) Uani 1 1 d .
N3 N 0.68747(9) -0.2215(2) 0.39091(7) 0.0272(3) Uani 1 1 d .
C9 C 0.68232(11) -0.3653(3) 0.43470(8) 0.0271(4) Uani 1 1 d .
C10 C 0.47962(12) 1.5498(3) 0.08702(8) 0.0323(4) Uani 1 1 d .
C12 C 0.29425(12) 1.3858(3) 0.16329(9) 0.0320(4) Uani 1 1 d .
N2 N 0.25302(10) 1.2567(3) 0.19534(8) 0.0428(5) Uani 1 1 d .
H2A H 0.2790 1.1538 0.2052 0.051 Uiso 1 1 calc R
H2B H 0.2007 1.2771 0.2060 0.051 Uiso 1 1 calc R
C19 C 0.39757(12) 1.5225(3) 0.11183(8) 0.0292(4) Uani 1 1 d .
C20 C 0.33395(12) 1.6619(3) 0.10565(9) 0.0320(4) Uani 1 1 d .
C21 C 0.62817(12) -0.3640(3) 0.48495(8) 0.0317(4) Uani 1 1 d .
C22 C 0.68201(14) -0.6744(3) 0.51212(10) 0.0411(5) Uani 1 1 d .
H22 H 0.6806 -0.7768 0.5384 0.049 Uiso 1 1 calc R
C23 C 0.73575(12) -0.5185(3) 0.42509(9) 0.0315(4) Uani 1 1 d .
C24 C 0.73601(13) -0.6752(3) 0.46312(10) 0.0376(5) Uani 1 1 d .
H24 H 0.7712 -0.7767 0.4558 0.045 Uiso 1 1 calc R
C25 C 0.57155(13) -0.1997(3) 0.49640(9) 0.0380(5) Uani 1 1 d .
H25A H 0.6076 -0.0906 0.5002 0.057 Uiso 1 1 calc R
H25B H 0.5435 -0.2178 0.5346 0.057 Uiso 1 1 calc R
H25C H 0.5273 -0.1855 0.4617 0.057 Uiso 1 1 calc R
C26 C 0.49220(13) 1.7179(3) 0.05808(9) 0.0396(5) Uani 1 1 d .
H26 H 0.5457 1.7393 0.0414 0.047 Uiso 1 1 calc R
C27 C 0.62958(13) -0.5207(3) 0.52238(10) 0.0379(5) Uani 1 1 d .
H27 H 0.5941 -0.5237 0.5558 0.045 Uiso 1 1 calc R
C28 C 0.55040(12) 1.4043(3) 0.09373(9) 0.0400(5) Uani 1 1 d .
H28A H 0.5248 1.2854 0.0838 0.060 Uiso 1 1 calc R
H28B H 0.5771 1.4037 0.1363 0.060 Uiso 1 1 calc R
H28C H 0.5944 1.4310 0.0654 0.060 Uiso 1 1 calc R
C29 C 0.34763(13) 1.8295(3) 0.07614(9) 0.0394(5) Uani 1 1 d .
H29 H 0.3040 1.9198 0.0723 0.047 Uiso 1 1 calc R
C30 C 0.42821(14) 1.8570(3) 0.05275(10) 0.0445(5) Uani 1 1 d .
H30 H 0.4400 1.9684 0.0334 0.053 Uiso 1 1 calc R
O1 O 0.48283(8) 1.0931(2) 0.18963(7) 0.0359(3) Uani 1 1 d .
H1 H 0.4453 1.1730 0.1816 0.054 Uiso 1 1 calc R
O3 O 0.65208(8) 0.17311(19) 0.30118(6) 0.0324(3) Uani 1 1 d .
O2 O 0.37570(9) 0.9651(2) 0.23992(7) 0.0403(4) Uani 1 1 d .
C11 C 0.48272(12) 0.6534(3) 0.27896(9) 0.0311(4) Uani 1 1 d .
H11A H 0.4242 0.6106 0.2638 0.037 Uiso 1 1 calc R
H11B H 0.4796 0.7049 0.3208 0.037 Uiso 1 1 calc R
C13 C 0.58924(11) 0.1848(3) 0.33332(8) 0.0269(4) Uani 1 1 d .
C14 C 0.54666(11) 0.4911(3) 0.28249(8) 0.0273(4) Uani 1 1 d .
H14A H 0.5453 0.4339 0.2412 0.033 Uiso 1 1 calc R
H14B H 0.6059 0.5375 0.2931 0.033 Uiso 1 1 calc R
C16 C 0.51223(11) 0.8022(3) 0.23499(9) 0.0296(4) Uani 1 1 d .
H16A H 0.5682 0.8513 0.2529 0.035 Uiso 1 1 calc R
H16B H 0.5223 0.7449 0.1951 0.035 Uiso 1 1 calc R
C17 C 0.44971(12) 0.9600(3) 0.22220(8) 0.0296(4) Uani 1 1 d .
C18 C 0.52674(12) 0.3447(3) 0.33051(9) 0.0317(4) Uani 1 1 d .
H18A H 0.5287 0.4015 0.3719 0.038 Uiso 1 1 calc R
H18B H 0.4673 0.2990 0.3202 0.038 Uiso 1 1 calc R
O6 O 0.57097(8) 0.0576(2) 0.37404(6) 0.0361(3) Uani 1 1 d .
H6 H 0.6082 -0.0245 0.3747 0.054 Uiso 1 1 calc R

loop_
_atom_site_aniso_label
_atom_site_aniso_U_11
_atom_site_aniso_U_22
_atom_site_aniso_U_33
_atom_site_aniso_U_23
_atom_site_aniso_U_13
_atom_site_aniso_U_12
S1 0.0290(3) 0.0316(3) 0.0414(3) -0.0049(2) 0.0101(2) 0.00277(19)
S2 0.0310(3) 0.0346(4) 0.0457(3) 0.0027(2) 0.0085(2) 0.0070(2)
N1 0.0276(7) 0.0317(10) 0.0302(8) 0.0010(6) 0.0051(6) 0.0021(7)
N4 0.0317(8) 0.0386(11) 0.0329(8) 0.0014(7) 0.0143(7) 0.0065(7)
C7 0.0242(8) 0.0305(11) 0.0310(8) -0.0055(7) 0.0043(7) -0.0034(7)
N3 0.0262(7) 0.0275(9) 0.0290(7) -0.0017(6) 0.0082(6) -0.0014(6)
C9 0.0257(8) 0.0271(11) 0.0287(8) -0.0023(7) 0.0029(7) -0.0041(7)
C10 0.0312(9) 0.0429(13) 0.0227(8) 0.0001(8) 0.0012(7) 0.0020(8)
C12 0.0313(9) 0.0306(12) 0.0349(9) -0.0006(8) 0.0083(8) 0.0009(8)
N2 0.0351(8) 0.0345(11) 0.0616(11) 0.0093(9) 0.0200(8) 0.0065(7)
C19 0.0307(9) 0.0323(12) 0.0245(8) -0.0008(7) 0.0011(7) 0.0001(8)
C20 0.0313(9) 0.0335(12) 0.0312(9) 0.0004(8) 0.0030(7) 0.0011(8)
C21 0.0309(8) 0.0331(12) 0.0318(9) -0.0025(8) 0.0066(7) -0.0067(8)
C22 0.0479(11) 0.0305(13) 0.0446(11) 0.0068(9) 0.0016(9) -0.0095(9)
C23 0.0278(8) 0.0291(12) 0.0376(10) -0.0029(8) 0.0027(8) -0.0015(7)
C24 0.0377(10) 0.0260(12) 0.0484(11) -0.0006(9) 0.0003(9) -0.0003(8)
C25 0.0417(10) 0.0389(13) 0.0362(10) 0.0014(8) 0.0197(9) 0.0004(9)
C26 0.0374(10) 0.0486(15) 0.0336(10) 0.0067(9) 0.0082(8) -0.0037(9)
C27 0.0408(10) 0.0368(13) 0.0373(10) 0.0038(8) 0.0099(9) -0.0072(9)
C28 0.0333(9) 0.0534(16) 0.0343(10) 0.0074(9) 0.0089(8) 0.0074(9)
C29 0.0437(10) 0.0340(13) 0.0405(10) 0.0059(9) 0.0037(9) 0.0071(9)
C30 0.0519(12) 0.0414(14) 0.0410(11) 0.0094(9) 0.0092(10) -0.0031(11)
O1 0.0302(6) 0.0293(9) 0.0491(8) 0.0094(6) 0.0089(6) 0.0011(6)
O3 0.0333(6) 0.0284(8) 0.0378(7) 0.0034(6) 0.0165(6) 0.0023(5)
O2 0.0336(7) 0.0358(9) 0.0538(9) 0.0084(7) 0.0163(7) 0.0063(6)
C11 0.0301(8) 0.0258(11) 0.0386(10) -0.0018(8) 0.0102(8) 0.0005(8)
C13 0.0288(8) 0.0252(11) 0.0273(8) -0.0020(7) 0.0066(7) -0.0048(7)
C14 0.0264(8) 0.0257(11) 0.0306(9) -0.0016(7) 0.0069(7) -0.0006(7)
C16 0.0281(8) 0.0266(11) 0.0346(9) -0.0014(8) 0.0062(7) 0.0005(7)
C17 0.0312(9) 0.0275(11) 0.0303(9) -0.0043(7) 0.0047(7) -0.0023(8)
C18 0.0326(9) 0.0281(12) 0.0360(10) 0.0008(8) 0.0119(8) -0.0009(8)
O6 0.0370(7) 0.0324(9) 0.0414(7) 0.0092(6) 0.0179(6) 0.0055(6)

loop_
_atom_type_symbol
_atom_type_description
_atom_type_scat_dispersion_real
_atom_type_scat_dispersion_imag
_atom_type_scat_source
C C 0.0033 0.0016 'International Tables Vol C Tables 4.2.6.8 and 6.1.1.4'
H H 0.0000 0.0000 'International Tables Vol C Tables 4.2.6.8 and 6.1.1.4'
N N 0.0061 0.0033 'International Tables Vol C Tables 4.2.6.8 and 6.1.1.4'
O O 0.0106 0.0060 'International Tables Vol C Tables 4.2.6.8 and 6.1.1.4'
S S 0.1246 0.1234 'International Tables Vol C Tables 4.2.6.8 and 6.1.1.4'

loop_
_geom_angle_atom_site_label_1
_geom_angle_atom_site_label_2
_geom_angle_atom_site_label_3
_geom_angle
C23 S1 C7 89.01(9)
C20 S2 C12 88.83(9)
C12 N1 C19 110.12(16)
C7 N4 H4A 120.0
C7 N4 H4B 120.0
H4A N4 H4B 120.0
N3 C7 N4 123.31(18)
N3 C7 S1 116.00(14)
N4 C7 S1 120.69(13)
C7 N3 C9 110.17(16)
C23 C9 N3 115.00(15)
C23 C9 C21 120.20(18)
N3 C9 C21 124.80(17)
C26 C10 C19 116.81(18)
C26 C10 C28 122.09(17)
C19 C10 C28 121.08(18)
N1 C12 N2 123.95(19)
N1 C12 S2 116.04(15)
N2 C12 S2 119.99(14)
C12 N2 H2A 120.0
C12 N2 H2B 120.0
H2A N2 H2B 120.0
N1 C19 C20 115.28(16)
N1 C19 C10 125.18(18)
C20 C19 C10 119.50(18)
C29 C20 C19 122.87(17)
C29 C20 S2 127.41(15)
C19 C20 S2 109.70(15)
C27 C21 C9 116.85(19)
C27 C21 C25 122.35(16)
C9 C21 C25 120.80(18)
C24 C22 C27 120.4(2)
C24 C22 H22 119.8
C27 C22 H22 119.8
C9 C23 C24 122.10(17)
C9 C23 S1 109.78(15)
C24 C23 S1 128.12(16)
C22 C24 C23 117.6(2)
C22 C24 H24 121.2
C23 C24 H24 121.2
C21 C25 H25A 109.5
C21 C25 H25B 109.5
H25A C25 H25B 109.5
C21 C25 H25C 109.5
H25A C25 H25C 109.5
H25B C25 H25C 109.5
C10 C26 C30 123.09(18)
C10 C26 H26 118.5
C30 C26 H26 118.5
C21 C27 C22 122.81(18)
C21 C27 H27 118.6
C22 C27 H27 118.6
C10 C28 H28A 109.5
C10 C28 H28B 109.5
H28A C28 H28B 109.5
C10 C28 H28C 109.5
H28A C28 H28C 109.5
H28B C28 H28C 109.5
C30 C29 C20 117.6(2)
C30 C29 H29 121.2
C20 C29 H29 121.2
C29 C30 C26 120.2(2)
C29 C30 H30 119.9
C26 C30 H30 119.9
C17 O1 H1 109.5
C16 C11 C14 110.76(14)
C16 C11 H11A 109.5
C14 C11 H11A 109.5
C16 C11 H11B 109.5
C14 C11 H11B 109.5
H11A C11 H11B 108.1
O3 C13 O6 122.78(17)
O3 C13 C18 123.75(16)
O6 C13 C18 113.47(14)
C18 C14 C11 113.95(14)
C18 C14 H14A 108.8
C11 C14 H14A 108.8
C18 C14 H14B 108.8
C11 C14 H14B 108.8
H14A C14 H14B 107.7
C17 C16 C11 115.78(14)
C17 C16 H16A 108.3
C11 C16 H16A 108.3
C17 C16 H16B 108.3
C11 C16 H16B 108.3
H16A C16 H16B 107.4
O2 C17 O1 123.33(19)
O2 C17 C16 123.83(18)
O1 C17 C16 112.84(15)
C13 C18 C14 113.69(14)
C13 C18 H18A 108.8
C14 C18 H18A 108.8
C13 C18 H18B 108.8
C14 C18 H18B 108.8
H18A C18 H18B 107.7
C13 O6 H6 109.5

loop_
_geom_bond_atom_site_label_1
_geom_bond_atom_site_label_2
_geom_bond_distance
S1 C23 1.7463(19)
S1 C7 1.749(2)
S2 C20 1.7475(18)
S2 C12 1.750(2)
N1 C12 1.316(2)
N1 C19 1.398(2)
N4 C7 1.338(2)
N4 H4A 0.8600
N4 H4B 0.8600
C7 N3 1.319(2)
N3 C9 1.403(2)
C9 C23 1.401(3)
C9 C21 1.407(2)
C10 C26 1.384(3)
C10 C19 1.412(3)
C10 C28 1.504(3)
C12 N2 1.344(3)
N2 H2A 0.8600
N2 H2B 0.8600
C19 C20 1.396(3)
C20 C29 1.390(3)
C21 C27 1.384(3)
C21 C25 1.501(3)
C22 C24 1.384(3)
C22 C27 1.397(3)
C22 H22 0.9300
C23 C24 1.393(3)
C24 H24 0.9300
C25 H25A 0.9600
C25 H25B 0.9600
C25 H25C 0.9600
C26 C30 1.398(3)
C26 H26 0.9300
C27 H27 0.9300
C28 H28A 0.9600
C28 H28B 0.9600
C28 H28C 0.9600
C29 C30 1.378(3)
C29 H29 0.9300
C30 H30 0.9300
O1 C17 1.313(2)
O1 H1 0.8200
O3 C13 1.2268(19)
O2 C17 1.219(2)
C11 C16 1.520(3)
C11 C14 1.523(3)
C11 H11A 0.9700
C11 H11B 0.9700
C13 O6 1.311(2)
C13 C18 1.495(3)
C14 C18 1.521(3)
C14 H14A 0.9700
C14 H14B 0.9700
C16 C17 1.496(3)
C16 H16A 0.9700
C16 H16B 0.9700
C18 H18A 0.9700
C18 H18B 0.9700
O6 H6 0.8200

loop_
_geom_hbond_atom_site_label_D
_geom_hbond_atom_site_label_H
_geom_hbond_atom_site_label_A
_geom_hbond_distance_DH
_geom_hbond_distance_HA
_geom_hbond_distance_DA
_geom_hbond_angle_DHA
_geom_hbond_site_symmetry_A
N4 H4A O3 0.86 2.05 2.893(2) 165.5 .
N4 H4B O3 0.86 2.12 2.9349(19) 158.0 2_645
N2 H2A O2 0.86 2.09 2.920(2) 160.7 .
N2 H2B O2 0.86 2.18 2.913(2) 142.7 2
O1 H1 N1 0.82 1.89 2.693(2) 165.6 .
O6 H6 N3 0.82 1.88 2.690(2) 169.6 .
